data_4305266
loop_
_publ_author_name
'David S. Kuiper'
'Richard E. Douthwaite'
'Ana-Rita Mayol'
'Peter T. Wolczanski'
'Emil B. Lobkovsky'
'Thomas R. Cundari'
'Oanh P. Lam'
'Karsten Meyer'

_publ_section_title
;
Molybdenum and Tungsten Structural Differences are Dependent on ndz2/(n+1)s
Mixing: Comparisons of (silox)3MX/R (M = Mo, W; silox =tBu3SiO)
;
_journal_name_full 'Inorganic Chemistry'
_journal_page_first 7139
_journal_page_last 7153
_journal_paper_doi 10.1021/ic800139c
_journal_volume 47
_journal_year 2008
_chemical_formula_sum 'C36 H81 Cl O3 Si3 W'
_chemical_formula_weight 865.58
_chemical_name_systematic
; 
 ? 
;
_space_group_IT_number 4
_symmetry_cell_setting monoclinic
_symmetry_space_group_name_Hall 'P 2yb'
_symmetry_space_group_name_H-M 'P 1 21 1'
_atom_sites_solution_hydrogens geom
_atom_sites_solution_primary direct
_atom_sites_solution_secondary difmap
_audit_creation_method SHELXL
_cell_angle_alpha 90.00
_cell_angle_beta 100.993(1)
_cell_angle_gamma 90.00
_cell_formula_units_Z 2
_cell_length_a 8.4736(1)
_cell_length_b 23.0999(3)
_cell_length_c 11.5577(1)
_cell_measurement_temperature 173(2)
_cell_volume 2220.78(4)
_computing_cell_refinement SAINT
_computing_data_collection SMART
_computing_data_reduction SAINT
_computing_molecular_graphics XP
_computing_publication_material XCIF
_computing_structure_refinement 'SHELXL-93 (Sheldrick, 1993)'
_computing_structure_solution 'SHELXS-86 (Sheldrick, 1990)'
_diffrn_ambient_temperature 173(2)
_diffrn_measurement_device SMART
_diffrn_measurement_method '0.3 deg. \w-scan'
_diffrn_radiation_monochromator graphite
_diffrn_radiation_source 'fine-focus sealed tube'
_diffrn_radiation_type MoK\a
_diffrn_radiation_wavelength 0.71073
_diffrn_reflns_av_R_equivalents 0.0294
_diffrn_reflns_av_sigmaI/netI 0.0539
_diffrn_reflns_limit_h_max 10
_diffrn_reflns_limit_h_min -9
_diffrn_reflns_limit_k_max 24
_diffrn_reflns_limit_k_min -27
_diffrn_reflns_limit_l_max 15
_diffrn_reflns_limit_l_min -15
_diffrn_reflns_number 10249
_diffrn_reflns_theta_max 28.17
_diffrn_reflns_theta_min 1.76
_exptl_absorpt_coefficient_mu 2.771
_exptl_absorpt_correction_T_max 1.000000
_exptl_absorpt_correction_T_min 0.611670
_exptl_absorpt_correction_type SADABS
_exptl_crystal_colour blue-green
_exptl_crystal_density_diffrn 1.294
_exptl_crystal_density_meas ?
_exptl_crystal_description bulk
_exptl_crystal_F_000 908
_exptl_crystal_size_max 0.3
_exptl_crystal_size_mid 0.2
_exptl_crystal_size_min 0.15
_refine_diff_density_max 0.865
_refine_diff_density_min -0.919
_refine_diff_density_rms 0.101
_refine_ls_abs_structure_details 'Flack H D (1983), Acta Cryst. A39, 876-881'
_refine_ls_abs_structure_Flack 0.46(2)
_refine_ls_extinction_method none
_refine_ls_goodness_of_fit_all 1.127
_refine_ls_goodness_of_fit_obs 1.132
_refine_ls_hydrogen_treatment riding
_refine_ls_matrix_type full
_refine_ls_number_parameters 397
_refine_ls_number_reflns 5629
_refine_ls_number_restraints 1
_refine_ls_restrained_S_all 1.173
_refine_ls_restrained_S_obs 1.132
_refine_ls_R_factor_all 0.0451
_refine_ls_R_factor_obs 0.0345
_refine_ls_shift/esd_max 1.000
_refine_ls_shift/esd_mean 0.155
_refine_ls_structure_factor_coef Fsqd
_refine_ls_weighting_details 'w=1/[\s^2^(Fo^2^)+(0.0180P)^2^+6.1390P] where P=(Fo^2^+2Fc^2^)/3'
_refine_ls_weighting_scheme calc
_refine_ls_wR_factor_all 0.0903
_refine_ls_wR_factor_obs 0.0786
_reflns_number_observed 5259
_reflns_number_total 6859
_reflns_observed_criterion >2sigma(I)
_cod_data_source_file ic800139c-file001_3.cif
_cod_data_source_block ro3w
_cod_depositor_comments
;
The following automatic conversions were performed:
'_symmetry_cell_setting' value 'Monoclinic' changed to 'monoclinic'
according to '/home/saulius/struct/CIF-dictionaries/cif_core.dic'
dictionary named 'cif_core.dic' version 2.4.1 from 2010-06-29.

Automatic conversion script
Id: cif_fix_enum 1527 2010-12-29 10:47:43Z saulius 

The following automatic conversions were performed:

'_refine_ls_weighting_scheme' value 'calc
w=1/[\s^2^(Fo^2^)+(0.0180P)^2^+6.1390P] where P=(Fo^2^+2Fc^2^)/3' was
changed to 'calc'. New tag '_refine_ls_weighting_details' was
created. The value of the new tag was set to
'w=1/[\s^2^(Fo^2^)+(0.0180P)^2^+6.1390P] where P=(Fo^2^+2Fc^2^)/3'.

Automatic conversion script
Id: cif_fix_values 3143 2015-03-26 13:38:13Z robertas 
;
_cod_database_code 4305266

loop_
_symmetry_equiv_pos_as_xyz
'x, y, z'
'-x, y+1/2, -z'

loop_
_atom_site_aniso_label
_atom_site_aniso_U_11
_atom_site_aniso_U_22
_atom_site_aniso_U_33
_atom_site_aniso_U_23
_atom_site_aniso_U_13
_atom_site_aniso_U_12
W1 0.01515(7) 0.01642(10) 0.01081(7) -0.0010(3) 0.00074(5) 0.0012(3)
Cl1 0.0334(5) 0.0347(7) 0.0239(5) -0.007(2) 0.0151(4) -0.003(2)
Si1 0.0203(8) 0.0198(11) 0.0225(8) 0.0058(7) 0.0043(7) 0.0040(7)
Si2 0.0206(9) 0.0252(13) 0.0251(10) -0.0110(9) 0.0021(8) -0.0050(8)
Si3 0.0223(5) 0.0216(7) 0.0133(5) -0.007(2) 0.0000(4) -0.004(2)
O1 0.021(2) 0.018(3) 0.012(2) 0.000(2) 0.0067(15) -0.003(2)
O2 0.027(2) 0.016(3) 0.014(2) 0.001(2) -0.005(2) -0.008(2)
O3 0.0186(12) 0.017(2) 0.0127(12) 0.004(4) 0.0008(10) -0.007(4)
C1 0.050(4) 0.065(7) 0.041(4) -0.011(4) 0.003(4) 0.016(4)
C2 0.037(4) 0.039(5) 0.062(5) -0.017(4) -0.031(4) 0.003(3)
C3 0.044(4) 0.037(5) 0.027(3) -0.001(3) -0.001(3) -0.007(3)
C4 0.057(5) 0.134(10) 0.053(5) 0.027(6) 0.007(4) 0.040(6)
C5 0.042(3) 0.042(5) 0.051(4) 0.014(4) 0.021(3) 0.009(3)
C6 0.023(4) 0.066(6) 0.193(10) 0.088(6) 0.014(5) -0.001(4)
C7 0.091(5) 0.049(6) 0.081(5) 0.022(4) 0.057(4) 0.013(4)
C8 0.054(4) 0.041(5) 0.068(5) 0.016(4) 0.019(4) -0.009(4)
C9 0.033(3) 0.019(4) 0.057(4) -0.018(3) 0.010(3) 0.016(3)
C10 0.076(6) 0.068(7) 0.048(5) -0.015(5) 0.003(4) 0.028(5)
C11 0.049(4) 0.060(5) 0.032(3) -0.022(4) 0.006(3) 0.003(4)
C12 0.045(4) 0.044(6) 0.069(6) -0.014(5) -0.020(4) 0.015(4)
C13 0.044(4) 0.029(5) 0.031(4) 0.000(4) -0.013(3) -0.015(4)
C14 0.057(6) 0.046(7) 0.149(11) 0.017(7) -0.018(7) 0.026(5)
C15 0.047(4) 0.039(5) 0.061(5) 0.018(4) -0.018(4) -0.008(4)
C16 0.075(6) 0.075(8) 0.044(5) -0.016(5) -0.026(5) -0.032(6)
C17 0.038(3) 0.031(4) 0.043(4) -0.024(3) 0.019(3) -0.010(3)
C18 0.064(4) 0.074(7) 0.039(4) -0.033(4) 0.026(3) -0.005(4)
C19 0.063(5) 0.021(4) 0.058(5) -0.012(4) -0.007(4) 0.013(3)
C20 0.020(4) 0.091(8) 0.186(11) -0.080(7) 0.023(5) 0.018(4)
C21 0.040(5) 0.052(7) 0.041(5) 0.010(5) -0.023(4) 0.001(4)
C22 0.065(6) 0.061(7) 0.104(8) 0.039(6) 0.001(6) -0.048(5)
C23 0.048(4) 0.028(4) 0.031(4) 0.016(3) 0.001(3) -0.011(3)
C24 0.021(3) 0.105(8) 0.016(3) -0.003(4) 0.016(2) -0.011(4)
C25 0.025(3) 0.037(4) 0.029(3) 0.000(3) -0.007(3) 0.009(3)
C26 0.032(3) 0.071(7) 0.039(3) -0.012(3) 0.009(3) 0.005(3)
C27 0.031(3) 0.046(5) 0.034(4) -0.001(3) -0.011(3) 0.029(3)
C28 0.129(6) 0.103(6) 0.062(6) -0.044(5) -0.062(5) 0.107(5)
C29 0.042(3) 0.063(5) 0.014(3) 0.000(3) 0.006(3) -0.001(3)
C30 0.064(4) 0.052(5) 0.043(4) 0.017(4) 0.019(3) -0.015(4)
C31 0.068(4) 0.111(8) 0.015(2) -0.019(5) 0.007(2) 0.006(7)
C32 0.048(3) 0.066(4) 0.040(3) -0.018(9) 0.029(2) -0.003(10)
C33 0.039(3) 0.019(4) 0.035(3) -0.005(3) -0.006(3) 0.000(3)
C34 0.149(9) 0.174(12) 0.038(6) 0.028(6) -0.045(6) -0.125(8)
C35 0.057(4) 0.038(5) 0.036(4) -0.012(3) 0.005(3) 0.007(4)
C36 0.047(4) 0.012(4) 0.040(4) -0.003(3) 0.007(3) -0.005(3)

loop_
_atom_site_label
_atom_site_type_symbol
_atom_site_fract_x
_atom_site_fract_y
_atom_site_fract_z
_atom_site_U_iso_or_equiv
_atom_site_thermal_displace_type
_atom_site_occupancy
_atom_site_calc_flag
_atom_site_refinement_flags
_atom_site_disorder_group
W1 W 0.12339(2) 0.24984(4) 0.171295(13) 0.01435(4) Uani 1 d . .
Cl1 Cl -0.01837(12) 0.2492(2) 0.32615(9) 0.0294(3) Uani 1 d . .
Si1 Si 0.2618(2) 0.10976(7) 0.25909(15) 0.0208(5) Uani 1 d . .
Si2 Si 0.2672(2) 0.38645(8) 0.2689(2) 0.0239(6) Uani 1 d . .
Si3 Si -0.04581(13) 0.2503(2) -0.12399(9) 0.0195(3) Uani 1 d . .
O1 O 0.1694(4) 0.1710(2) 0.1959(3) 0.0169(11) Uani 1 d . .
O2 O 0.1802(5) 0.3264(2) 0.2096(4) 0.0204(13) Uani 1 d . .
O3 O 0.0847(3) 0.2508(4) 0.0077(2) 0.0164(7) Uani 1 d . .
C1 C 0.4317(10) 0.1298(4) 0.3922(7) 0.053(3) Uani 1 d . .
C2 C 0.5608(9) 0.1645(4) 0.3434(7) 0.051(3) Uani 1 d . .
H2A H 0.6040(9) 0.1409(4) 0.2885(7) 0.077 Uiso 1 calc R .
H2B H 0.6455(9) 0.1754(4) 0.4073(7) 0.077 Uiso 1 calc R .
H2C H 0.5130(9) 0.1986(4) 0.3042(7) 0.077 Uiso 1 calc R .
C3 C 0.3531(8) 0.1625(3) 0.4820(5) 0.037(2) Uani 1 d . .
H3A H 0.2753(8) 0.1380(3) 0.5079(5) 0.055 Uiso 1 calc R .
H3B H 0.3009(8) 0.1967(3) 0.4458(5) 0.055 Uiso 1 calc R .
H3C H 0.4340(8) 0.1734(3) 0.5484(5) 0.055 Uiso 1 calc R .
C4 C 0.5250(12) 0.0785(5) 0.4618(8) 0.082(4) Uani 1 d . .
H4A H 0.5764(12) 0.0560(5) 0.4098(8) 0.123 Uiso 1 calc R .
H4B H 0.4511(12) 0.0545(5) 0.4935(8) 0.123 Uiso 1 calc R .
H4C H 0.6047(12) 0.0934(5) 0.5251(8) 0.123 Uiso 1 calc R .
C5 C 0.1035(8) 0.0784(4) 0.3430(6) 0.043(2) Uani 1 d . .
C6 C -0.0508(9) 0.0762(4) 0.2427(10) 0.095(4) Uani 1 d . .
H6A H -0.0267(9) 0.0558(4) 0.1759(10) 0.142 Uiso 1 calc R .
H6B H -0.0843(9) 0.1150(4) 0.2198(10) 0.142 Uiso 1 calc R .
H6C H -0.1357(9) 0.0566(4) 0.2713(10) 0.142 Uiso 1 calc R .
C7 C 0.0857(10) 0.1097(4) 0.4582(7) 0.068(3) Uani 1 d . .
H7A H 0.1862(10) 0.1085(4) 0.5130(7) 0.102 Uiso 1 calc R .
H7B H 0.0044(10) 0.0908(4) 0.4921(7) 0.102 Uiso 1 calc R .
H7C H 0.0552(10) 0.1493(4) 0.4410(7) 0.102 Uiso 1 calc R .
C8 C 0.1564(9) 0.0146(3) 0.3746(7) 0.053(2) Uani 1 d . .
H8A H 0.1682(9) -0.0056(3) 0.3042(7) 0.080 Uiso 1 calc R .
H8B H 0.0763(9) -0.0043(3) 0.4097(7) 0.080 Uiso 1 calc R .
H8C H 0.2571(9) 0.0146(3) 0.4292(7) 0.080 Uiso 1 calc R .
C9 C 0.3361(8) 0.0712(3) 0.1367(7) 0.036(2) Uani 1 d . .
C10 C 0.4293(11) 0.1178(4) 0.0759(8) 0.065(3) Uani 1 d . .
H10A H 0.5086(11) 0.1364(4) 0.1346(8) 0.098 Uiso 1 calc R .
H10B H 0.3548(11) 0.1462(4) 0.0372(8) 0.098 Uiso 1 calc R .
H10C H 0.4813(11) 0.0992(4) 0.0191(8) 0.098 Uiso 1 calc R .
C11 C 0.2153(9) 0.0456(4) 0.0325(6) 0.047(2) Uani 1 d . .
H11A H 0.1374(9) 0.0745(4) 0.0012(6) 0.071 Uiso 1 calc R .
H11B H 0.1618(9) 0.0130(4) 0.0593(6) 0.071 Uiso 1 calc R .
H11C H 0.2716(9) 0.0333(4) -0.0278(6) 0.071 Uiso 1 calc R .
C12 C 0.4614(10) 0.0233(4) 0.1840(8) 0.057(3) Uani 1 d . .
H12A H 0.5383(10) 0.0384(4) 0.2489(8) 0.085 Uiso 1 calc R .
H12B H 0.5158(10) 0.0115(4) 0.1223(8) 0.085 Uiso 1 calc R .
H12C H 0.4073(10) -0.0093(4) 0.2099(8) 0.085 Uiso 1 calc R .
C13 C 0.4460(10) 0.3634(4) 0.3806(7) 0.037(2) Uani 1 d . .
C14 C 0.5848(13) 0.3383(5) 0.3248(12) 0.089(5) Uani 1 d . .
H14A H 0.5451(13) 0.3065(5) 0.2741(12) 0.134 Uiso 1 calc R .
H14B H 0.6699(13) 0.3250(5) 0.3861(12) 0.134 Uiso 1 calc R .
H14C H 0.6250(13) 0.3679(5) 0.2798(12) 0.134 Uiso 1 calc R .
C15 C 0.4092(9) 0.3081(4) 0.4537(7) 0.053(2) Uani 1 d . .
H15A H 0.3703(9) 0.2771(4) 0.4004(7) 0.079 Uiso 1 calc R .
H15B H 0.3292(9) 0.3177(4) 0.4992(7) 0.079 Uiso 1 calc R .
H15C H 0.5059(9) 0.2960(4) 0.5056(7) 0.079 Uiso 1 calc R .
C16 C 0.5095(13) 0.4144(5) 0.4623(8) 0.069(4) Uani 1 d . .
H16A H 0.4243(13) 0.4293(5) 0.4978(8) 0.104 Uiso 1 calc R .
H16B H 0.5479(13) 0.4444(5) 0.4172(8) 0.104 Uiso 1 calc R .
H16C H 0.5959(13) 0.4012(5) 0.5228(8) 0.104 Uiso 1 calc R .
C17 C 0.0980(8) 0.4396(3) 0.3031(6) 0.036(2) Uani 1 d . .
C18 C 0.0551(10) 0.4212(4) 0.4210(6) 0.057(2) Uani 1 d . .
H18A H 0.0260(10) 0.3810(4) 0.4176(6) 0.085 Uiso 1 calc R .
H18B H -0.0338(10) 0.4440(4) 0.4358(6) 0.085 Uiso 1 calc R .
H18C H 0.1461(10) 0.4272(4) 0.4834(6) 0.085 Uiso 1 calc R .
C19 C 0.1446(10) 0.5048(3) 0.3122(7) 0.050(2) Uani 1 d . .
H19A H 0.1713(10) 0.5174(3) 0.2391(7) 0.075 Uiso 1 calc R .
H19B H 0.2357(10) 0.5102(3) 0.3748(7) 0.075 Uiso 1 calc R .
H19C H 0.0556(10) 0.5271(3) 0.3283(7) 0.075 Uiso 1 calc R .
C20 C -0.0677(10) 0.4338(5) 0.2210(12) 0.099(4) Uani 1 d . .
H20A H -0.0586(10) 0.4444(5) 0.1422(12) 0.148 Uiso 1 calc R .
H20B H -0.1433(10) 0.4590(5) 0.2479(12) 0.148 Uiso 1 calc R .
H20C H -0.1042(10) 0.3945(5) 0.2217(12) 0.148 Uiso 1 calc R .
C21 C 0.3395(11) 0.4259(4) 0.1411(8) 0.048(3) Uani 1 d . .
C22 C 0.4720(12) 0.4717(5) 0.1831(10) 0.079(4) Uani 1 d . .
H22A H 0.4351(12) 0.4984(5) 0.2358(10) 0.118 Uiso 1 calc R .
H22B H 0.4952(12) 0.4923(5) 0.1162(10) 0.118 Uiso 1 calc R .
H22C H 0.5676(12) 0.4527(5) 0.2234(10) 0.118 Uiso 1 calc R .
C23 C 0.1870(9) 0.4607(3) 0.0741(6) 0.037(2) Uani 1 d . .
H23A H 0.1508(9) 0.4869(3) 0.1280(6) 0.055 Uiso 1 calc R .
H23B H 0.1024(9) 0.4340(3) 0.0438(6) 0.055 Uiso 1 calc R .
H23C H 0.2159(9) 0.4822(3) 0.0102(6) 0.055 Uiso 1 calc R .
C24 C 0.4004(8) 0.3832(4) 0.0570(6) 0.046(3) Uani 1 d . .
H24A H 0.3191(8) 0.3546(4) 0.0307(6) 0.068 Uiso 1 calc R .
H24B H 0.4961(8) 0.3644(4) 0.0978(6) 0.068 Uiso 1 calc R .
H24C H 0.4239(8) 0.4039(4) -0.0097(6) 0.068 Uiso 1 calc R .
C25 C -0.2241(7) 0.2984(3) -0.1104(5) 0.032(2) Uani 1 d . .
C26 C -0.3334(7) 0.2713(3) -0.0322(5) 0.047(2) Uani 1 d . .
H26A H -0.2704(7) 0.2622(3) 0.0438(5) 0.071 Uiso 1 calc R .
H26B H -0.3813(7) 0.2366(3) -0.0686(5) 0.071 Uiso 1 calc R .
H26C H -0.4163(7) 0.2983(3) -0.0232(5) 0.071 Uiso 1 calc R .
C27 C -0.1574(8) 0.3594(3) -0.0525(6) 0.039(2) Uani 1 d . .
H27A H -0.0888(8) 0.3769(3) -0.0998(6) 0.059 Uiso 1 calc R .
H27B H -0.0975(8) 0.3528(3) 0.0257(6) 0.059 Uiso 1 calc R .
H27C H -0.2463(8) 0.3846(3) -0.0489(6) 0.059 Uiso 1 calc R .
C28 C -0.3024(12) 0.3173(5) -0.2399(8) 0.109(3) Uani 1 d . .
H28A H -0.2212(12) 0.3334(5) -0.2780(8) 0.163 Uiso 1 calc R .
H28B H -0.3840(12) 0.3458(5) -0.2372(8) 0.163 Uiso 1 calc R .
H28C H -0.3496(12) 0.2841(5) -0.2834(8) 0.163 Uiso 1 calc R .
C29 C 0.0784(8) 0.2764(3) -0.2366(5) 0.040(2) Uani 1 d . .
C30 C 0.0989(9) 0.3440(3) -0.2303(6) 0.052(2) Uani 1 d . .
H30A H -0.0049(9) 0.3621(3) -0.2482(6) 0.077 Uiso 1 calc R .
H30B H 0.1623(9) 0.3563(3) -0.2864(6) 0.077 Uiso 1 calc R .
H30C H 0.1519(9) 0.3550(3) -0.1524(6) 0.077 Uiso 1 calc R .
C31 C -0.0007(8) 0.2574(6) -0.3653(4) 0.065(3) Uani 1 d . .
H31A H -0.1058(8) 0.2742(6) -0.3864(4) 0.097 Uiso 1 calc R .
H31B H -0.0094(8) 0.2159(6) -0.3688(4) 0.097 Uiso 1 calc R .
H31C H 0.0649(8) 0.2703(6) -0.4194(4) 0.097 Uiso 1 calc R .
C32 C 0.2488(6) 0.2487(8) -0.2074(4) 0.049(2) Uani 1 d . .
H32A H 0.2392(6) 0.2073(8) -0.2108(4) 0.073 Uiso 1 calc R .
H32B H 0.3012(6) 0.2602(8) -0.1297(4) 0.073 Uiso 1 calc R .
H32C H 0.3110(6) 0.2615(8) -0.2638(4) 0.073 Uiso 1 calc R .
C33 C -0.1143(8) 0.1698(3) -0.1505(5) 0.033(2) Uani 1 d . .
C34 C -0.2927(16) 0.1663(7) -0.2381(9) 0.128(5) Uani 1 d . .
H34A H -0.3669(16) 0.1907(7) -0.2077(9) 0.193 Uiso 1 calc R .
H34B H -0.3308(16) 0.1271(7) -0.2417(9) 0.193 Uiso 1 calc R .
H34C H -0.2841(16) 0.1790(7) -0.3157(9) 0.193 Uiso 1 calc R .
C35 C 0.0171(9) 0.1327(3) -0.1879(6) 0.044(2) Uani 1 d . .
H35A H 0.0411(9) 0.1474(3) -0.2603(6) 0.066 Uiso 1 calc R .
H35B H -0.0196(9) 0.0934(3) -0.1992(6) 0.066 Uiso 1 calc R .
H35C H 0.1123(9) 0.1339(3) -0.1277(6) 0.066 Uiso 1 calc R .
C36 C -0.1525(10) 0.1463(3) -0.0349(7) 0.033(2) Uani 1 d . .
H36A H -0.2344(10) 0.1697(3) -0.0112(7) 0.049 Uiso 1 calc R .
H36B H -0.0572(10) 0.1473(3) 0.0252(7) 0.049 Uiso 1 calc R .
H36C H -0.1899(10) 0.1071(3) -0.0464(7) 0.049 Uiso 1 calc R .

loop_
_atom_type_symbol
_atom_type_description
_atom_type_scat_dispersion_real
_atom_type_scat_dispersion_imag
_atom_type_scat_source
C C 0.0033 0.0016 'International Tables Vol C Tables 4.2.6.8 and 6.1.1.4'
H H 0.0000 0.0000 'International Tables Vol C Tables 4.2.6.8 and 6.1.1.4'
O O 0.0106 0.0060 'International Tables Vol C Tables 4.2.6.8 and 6.1.1.4'
Si Si 0.0817 0.0704 'International Tables Vol C Tables 4.2.6.8 and 6.1.1.4'
Cl Cl 0.1484 0.1585 'International Tables Vol C Tables 4.2.6.8 and 6.1.1.4'
W W -0.8490 6.8722 'International Tables Vol C Tables 4.2.6.8 and 6.1.1.4'

loop_
_geom_angle_atom_site_label_1
_geom_angle_atom_site_label_2
_geom_angle_atom_site_label_3
_geom_angle
_geom_angle_site_symmetry_1
_geom_angle_site_symmetry_3
_geom_angle_publ_flag
O3 W1 O2 102.6(3) . . ?
O3 W1 O1 99.1(3) . . ?
O2 W1 O1 148.19(14) . . ?
O3 W1 Cl1 139.73(8) . . ?
O2 W1 Cl1 88.3(2) . . ?
O1 W1 Cl1 90.0(2) . . ?
O1 Si1 C9 105.2(3) . . ?
O1 Si1 C5 102.6(3) . . ?
C9 Si1 C5 124.2(3) . . ?
O1 Si1 C1 110.4(3) . . ?
C9 Si1 C1 113.8(3) . . ?
C5 Si1 C1 99.9(4) . . ?
O2 Si2 C13 106.6(3) . . ?
O2 Si2 C21 105.0(3) . . ?
C13 Si2 C21 109.2(4) . . ?
O2 Si2 C17 108.6(3) . . ?
C13 Si2 C17 124.1(4) . . ?
C21 Si2 C17 101.9(4) . . ?
O3 Si3 C25 108.2(3) . . ?
O3 Si3 C29 104.9(2) . . ?
C25 Si3 C29 114.7(4) . . ?
O3 Si3 C33 105.7(4) . . ?
C25 Si3 C33 110.6(3) . . ?
C29 Si3 C33 112.2(3) . . ?
Si1 O1 W1 159.0(2) . . ?
Si2 O2 W1 165.2(3) . . ?
Si3 O3 W1 150.3(2) . . ?
C3 C1 C2 114.9(7) . . ?
C3 C1 C4 105.5(7) . . ?
C2 C1 C4 104.9(7) . . ?
C3 C1 Si1 107.4(5) . . ?
C2 C1 Si1 107.6(5) . . ?
C4 C1 Si1 116.8(7) . . ?
C7 C5 C6 116.4(7) . . ?
C7 C5 C8 108.1(6) . . ?
C6 C5 C8 107.6(7) . . ?
C7 C5 Si1 116.5(6) . . ?
C6 C5 Si1 101.5(5) . . ?
C8 C5 Si1 105.9(5) . . ?
C11 C9 C12 107.9(6) . . ?
C11 C9 C10 103.2(6) . . ?
C12 C9 C10 105.9(6) . . ?
C11 C9 Si1 120.2(5) . . ?
C12 C9 Si1 112.1(6) . . ?
C10 C9 Si1 106.3(5) . . ?
C16 C13 C14 109.6(8) . . ?
C16 C13 C15 111.6(7) . . ?
C14 C13 C15 99.3(7) . . ?
C16 C13 Si2 110.3(6) . . ?
C14 C13 Si2 113.4(7) . . ?
C15 C13 Si2 112.3(5) . . ?
C18 C17 C19 107.9(6) . . ?
C18 C17 C20 100.4(7) . . ?
C19 C17 C20 108.3(7) . . ?
C18 C17 Si2 107.9(5) . . ?
C19 C17 Si2 115.4(5) . . ?
C20 C17 Si2 115.5(6) . . ?
C24 C21 C22 109.0(8) . . ?
C24 C21 C23 110.8(6) . . ?
C22 C21 C23 106.2(8) . . ?
C24 C21 Si2 111.9(7) . . ?
C22 C21 Si2 113.4(6) . . ?
C23 C21 Si2 105.3(6) . . ?
C26 C25 C28 118.4(6) . . ?
C26 C25 C27 108.2(5) . . ?
C28 C25 C27 101.7(6) . . ?
C26 C25 Si3 112.7(5) . . ?
C28 C25 Si3 106.2(5) . . ?
C27 C25 Si3 108.8(4) . . ?
C32 C29 C30 108.0(8) . . ?
C32 C29 C31 107.4(6) . . ?
C30 C29 C31 110.2(7) . . ?
C32 C29 Si3 109.2(5) . . ?
C30 C29 Si3 110.6(5) . . ?
C31 C29 Si3 111.3(5) . . ?
C35 C33 C36 109.5(6) . . ?
C35 C33 C34 115.4(7) . . ?
C36 C33 C34 101.3(6) . . ?
C35 C33 Si3 111.5(5) . . ?
C36 C33 Si3 107.9(5) . . ?
C34 C33 Si3 110.6(6) . . ?

loop_
_geom_bond_atom_site_label_1
_geom_bond_atom_site_label_2
_geom_bond_distance
_geom_bond_site_symmetry_2
_geom_bond_publ_flag
W1 O3 1.857(2) . ?
W1 O2 1.865(5) . ?
W1 O1 1.872(4) . ?
W1 Cl1 2.3380(10) . ?
Si1 O1 1.712(4) . ?
Si1 C9 1.879(8) . ?
Si1 C5 1.939(8) . ?
Si1 C1 1.952(8) . ?
Si2 O2 1.656(5) . ?
Si2 C13 1.870(8) . ?
Si2 C21 1.932(10) . ?
Si2 C17 1.984(7) . ?
Si3 O3 1.702(3) . ?
Si3 C25 1.906(7) . ?
Si3 C29 1.920(7) . ?
Si3 C33 1.953(8) . ?
C1 C3 1.534(11) . ?
C1 C2 1.545(13) . ?
C1 C4 1.561(14) . ?
C5 C7 1.547(11) . ?
C5 C6 1.575(11) . ?
C5 C8 1.563(11) . ?
C9 C11 1.542(10) . ?
C9 C12 1.558(11) . ?
C9 C10 1.577(13) . ?
C13 C16 1.541(13) . ?
C13 C14 1.558(15) . ?
C13 C15 1.595(12) . ?
C17 C18 1.536(10) . ?
C17 C19 1.555(11) . ?
C17 C20 1.543(12) . ?
C21 C24 1.541(13) . ?
C21 C22 1.552(13) . ?
C21 C23 1.591(11) . ?
C25 C26 1.544(9) . ?
C25 C28 1.579(11) . ?
C25 C27 1.615(10) . ?
C29 C32 1.557(11) . ?
C29 C30 1.572(11) . ?
C29 C31 1.574(8) . ?
C33 C35 1.532(10) . ?
C33 C36 1.533(10) . ?
C33 C34 1.654(13) . ?

loop_
_cod_related_entry_id
_cod_related_entry_database
_cod_related_entry_code
1 ChemSpider 30660803
